data_7153054
loop_
_publ_author_name
'Kim, Ki Tae'
'Kim, Hyun Woo'
'Moon, Dohyun'
'Rhee, Young Min'
'Kim, Byeang Hyean'

_publ_section_title
;
 (DNS)C: a fluorescent, environmentally sensitive cytidine derivative for
 the direct detection of GGG triad sequences.
;
_journal_issue 34
_journal_name_full 'Organic &amp; biomolecular chemistry'
_journal_page_first 5605
_journal_page_last 5614
_journal_paper_doi 10.1039/c3ob41222a
_journal_volume 11
_journal_year 2013
_chemical_absolute_configuration rm
_chemical_formula_moiety 'C21 H24 N4 O6 S'
_chemical_formula_sum 'C21 H24 N4 O6 S'
_chemical_formula_weight 460.50
_chemical_name_systematic
;
?
;
_space_group_IT_number 4
_symmetry_cell_setting monoclinic
_symmetry_space_group_name_Hall 'P 2yb'
_symmetry_space_group_name_H-M 'P 1 21 1'
_atom_sites_solution_hydrogens geom
_atom_sites_solution_primary direct
_atom_sites_solution_secondary difmap
_audit_creation_method SHELXL-97
_cell_angle_alpha 90.00
_cell_angle_beta 99.90(3)
_cell_angle_gamma 90.00
_cell_formula_units_Z 2
_cell_length_a 8.2280(16)
_cell_length_b 8.3500(17)
_cell_length_c 15.938(3)
_cell_measurement_reflns_used 23036
_cell_measurement_temperature 100(2)
_cell_measurement_theta_max 33.57
_cell_measurement_theta_min 0.42
_cell_volume 1078.7(4)
_computing_cell_refinement HKL3000
_computing_data_collection 'PAL ADSC Quantum-210 ADX Program'
_computing_data_reduction HKL3000
_computing_molecular_graphics 'Diamond 3'
_computing_publication_material WinGX
_computing_structure_refinement 'Bruker SHELXTL'
_computing_structure_solution 'Bruker SHELXTL'
_diffrn_ambient_temperature 100(2)
_diffrn_measured_fraction_theta_full 0.947
_diffrn_measured_fraction_theta_max 0.947
_diffrn_measurement_device_type 'CCD area detector'
_diffrn_measurement_method 'omega scan'
_diffrn_radiation_monochromator 'Si(111) double crystal monochromator'
_diffrn_radiation_source 'PLSII 2D bending magnet'
_diffrn_radiation_type synchrotron
_diffrn_radiation_wavelength 0.72999
_diffrn_reflns_av_R_equivalents 0.0281
_diffrn_reflns_av_sigmaI/netI 0.0355
_diffrn_reflns_limit_h_max 10
_diffrn_reflns_limit_h_min -10
_diffrn_reflns_limit_k_max 10
_diffrn_reflns_limit_k_min -10
_diffrn_reflns_limit_l_max 19
_diffrn_reflns_limit_l_min -19
_diffrn_reflns_number 8814
_diffrn_reflns_theta_full 28.00
_diffrn_reflns_theta_max 28.00
_diffrn_reflns_theta_min 2.66
_exptl_absorpt_coefficient_mu 0.167
_exptl_absorpt_correction_T_max 0.9967
_exptl_absorpt_correction_T_min 0.9933
_exptl_absorpt_correction_type empirical
_exptl_absorpt_process_details 'HKL3000 Scalepack'
_exptl_crystal_colour colorless
_exptl_crystal_density_diffrn 1.418
_exptl_crystal_density_method 'not measured'
_exptl_crystal_description plate
_exptl_crystal_F_000 484
_exptl_crystal_size_max 0.04
_exptl_crystal_size_mid 0.04
_exptl_crystal_size_min 0.02
_refine_diff_density_max 0.886
_refine_diff_density_min -0.439
_refine_diff_density_rms 0.059
_refine_ls_abs_structure_details 'Flack H D (1983), Acta Cryst. A39, 876-881'
_refine_ls_abs_structure_Flack -0.01(6)
_refine_ls_extinction_coef 0.078(6)
_refine_ls_extinction_expression Fc^*^=kFc[1+0.001xFc^2^\l^3^/sin(2\q)]^-1/4^
_refine_ls_extinction_method SHELXL
_refine_ls_goodness_of_fit_ref 1.061
_refine_ls_hydrogen_treatment constr
_refine_ls_matrix_type full
_refine_ls_number_parameters 294
_refine_ls_number_reflns 4600
_refine_ls_number_restraints 1
_refine_ls_restrained_S_all 1.061
_refine_ls_R_factor_all 0.0434
_refine_ls_R_factor_gt 0.0385
_refine_ls_shift/su_max 0.000
_refine_ls_shift/su_mean 0.000
_refine_ls_structure_factor_coef Fsqd
_refine_ls_weighting_details 'calc w=1/[\s^2^(Fo^2^)+(0.0786P)^2^+0.1471P] where P=(Fo^2^+2Fc^2^)/3'
_refine_ls_weighting_scheme calc
_refine_ls_wR_factor_gt 0.1072
_refine_ls_wR_factor_ref 0.1091
_reflns_number_gt 4337
_reflns_number_total 4600
_reflns_threshold_expression >2sigma(I)
_cod_data_source_file c3ob41222a.txt
_cod_data_source_block poskbh_kkt
_cod_depositor_comments
;
The following automatic conversions were performed:

'_symmetry_cell_setting' value 'Monoclinic' changed to 'monoclinic'
according to /home/saulius/struct/CIF-dictionaries/cif_core.dic
dictionary named 'cif_core.dic' version 2.4.2 from 2011-04-26.

Automatic conversion script
Id: cif_fix_values 1891 2012-01-12 08:04:46Z andrius 
;
_cod_original_sg_symbol_H-M P2(1)
_cod_database_code 7153054

loop_
_symmetry_equiv_pos_as_xyz
'x, y, z'
'-x, y+1/2, -z'

loop_
_atom_site_label
_atom_site_type_symbol
_atom_site_fract_x
_atom_site_fract_y
_atom_site_fract_z
_atom_site_U_iso_or_equiv
_atom_site_adp_type
_atom_site_occupancy
_atom_site_symmetry_multiplicity
_atom_site_calc_flag
_atom_site_refinement_flags
S1 S 0.60282(5) 0.91176(5) 0.22233(3) 0.02132(13) Uani 1 1 d .
O1 O 0.59909(18) 1.08480(17) 0.22507(9) 0.0248(3) Uani 1 1 d .
O2 O 0.76271(18) 0.83819(18) 0.23020(10) 0.0273(3) Uani 1 1 d .
O3 O 0.2254(2) 0.49733(19) 0.43226(10) 0.0333(4) Uani 1 1 d .
O4 O 0.17211(17) 0.20952(18) 0.32861(9) 0.0240(3) Uani 1 1 d .
O5 O 0.27308(19) -0.10354(18) 0.46898(10) 0.0300(3) Uani 1 1 d .
H5 H 0.2073 -0.1529 0.4946 0.045 Uiso 1 1 calc R
O6 O -0.0501(2) 0.2905(2) 0.43968(12) 0.0379(4) Uani 1 1 d .
H6 H 0.0135 0.3561 0.4219 0.057 Uiso 1 1 calc R
N1 N -0.0005(2) 0.8940(2) -0.10085(11) 0.0281(4) Uani 1 1 d .
N2 N 0.5020(2) 0.8535(2) 0.29549(11) 0.0226(3) Uani 1 1 d .
H2 H 0.4622 0.9247 0.3272 0.027 Uiso 1 1 calc R
N3 N 0.3732(2) 0.6646(2) 0.36234(11) 0.0237(4) Uani 1 1 d .
N4 N 0.3930(2) 0.3879(2) 0.34562(10) 0.0223(3) Uani 1 1 d .
C1 C -0.1793(3) 0.8933(4) -0.12014(15) 0.0386(6) Uani 1 1 d .
H1A H -0.2226 0.8232 -0.0799 0.058 Uiso 1 1 calc R
H1B H -0.2154 0.8540 -0.1783 0.058 Uiso 1 1 calc R
H1C H -0.2207 1.0024 -0.1153 0.058 Uiso 1 1 calc R
C2 C 0.0648(3) 1.0000(4) -0.16014(15) 0.0389(5) Uani 1 1 d .
H2A H 0.0221 1.1086 -0.1553 0.058 Uiso 1 1 calc R
H2B H 0.0304 0.9610 -0.2185 0.058 Uiso 1 1 calc R
H2C H 0.1855 1.0015 -0.1463 0.058 Uiso 1 1 calc R
C3 C 0.0691(2) 0.9162(3) -0.01409(12) 0.0236(4) Uani 1 1 d .
C4 C -0.0194(2) 0.9775(3) 0.04450(13) 0.0264(4) Uani 1 1 d .
H4 H -0.1324 1.0043 0.0273 0.032 Uiso 1 1 calc R
C5 C 0.0566(2) 1.0006(3) 0.12985(13) 0.0261(4) Uani 1 1 d .
H5A H -0.0071 1.0410 0.1695 0.031 Uiso 1 1 calc R
C6 C 0.2190(2) 0.9666(2) 0.15703(13) 0.0238(4) Uani 1 1 d .
H6A H 0.2686 0.9889 0.2142 0.029 Uiso 1 1 calc R
C7 C 0.3145(2) 0.8973(2) 0.09962(12) 0.0206(4) Uani 1 1 d .
C8 C 0.2373(2) 0.8671(2) 0.01375(13) 0.0226(4) Uani 1 1 d .
C9 C 0.3263(3) 0.7824(2) -0.04084(14) 0.0256(4) Uani 1 1 d .
H9 H 0.2730 0.7566 -0.0969 0.031 Uiso 1 1 calc R
C10 C 0.4861(3) 0.7371(3) -0.01508(14) 0.0272(4) Uani 1 1 d .
H10 H 0.5423 0.6794 -0.0527 0.033 Uiso 1 1 calc R
C11 C 0.5677(2) 0.7758(2) 0.06723(14) 0.0249(4) Uani 1 1 d .
H11 H 0.6806 0.7483 0.0843 0.030 Uiso 1 1 calc R
C12 C 0.4844(2) 0.8537(2) 0.12332(13) 0.0214(4) Uani 1 1 d .
C13 C 0.4795(2) 0.7000(2) 0.30757(13) 0.0219(4) Uani 1 1 d .
C14 C 0.5488(3) 0.5647(2) 0.27138(14) 0.0265(4) Uani 1 1 d .
H14 H 0.6257 0.5790 0.2339 0.032 Uiso 1 1 calc R
C15 C 0.5030(2) 0.4166(3) 0.29147(13) 0.0266(4) Uani 1 1 d .
H15 H 0.5491 0.3274 0.2670 0.032 Uiso 1 1 calc R
C16 C 0.3241(3) 0.5143(2) 0.38372(12) 0.0235(4) Uani 1 1 d .
C17 C 0.3435(2) 0.2222(2) 0.35919(13) 0.0233(4) Uani 1 1 d .
H17 H 0.4031 0.1493 0.3250 0.028 Uiso 1 1 calc R
C18 C 0.3742(3) 0.1654(3) 0.45136(14) 0.0309(5) Uani 1 1 d .
H18A H 0.3818 0.2575 0.4910 0.037 Uiso 1 1 calc R
H18B H 0.4777 0.1028 0.4640 0.037 Uiso 1 1 calc R
C19 C 0.2250(3) 0.0604(2) 0.45934(14) 0.0277(4) Uani 1 1 d .
H19 H 0.1752 0.0957 0.5092 0.033 Uiso 1 1 calc R
C20 C 0.1025(3) 0.0899(2) 0.37589(13) 0.0252(4) Uani 1 1 d .
H20 H 0.0883 -0.0115 0.3421 0.030 Uiso 1 1 calc R
C21 C -0.0648(3) 0.1507(3) 0.38776(16) 0.0330(5) Uani 1 1 d .
H21A H -0.1315 0.1756 0.3315 0.040 Uiso 1 1 calc R
H21B H -0.1228 0.0661 0.4147 0.040 Uiso 1 1 calc R

loop_
_atom_site_aniso_label
_atom_site_aniso_U_11
_atom_site_aniso_U_22
_atom_site_aniso_U_33
_atom_site_aniso_U_23
_atom_site_aniso_U_13
_atom_site_aniso_U_12
S1 0.0236(2) 0.0167(2) 0.0251(2) 0.00060(17) 0.00812(15) -0.00037(17)
O1 0.0309(7) 0.0164(7) 0.0283(8) -0.0002(5) 0.0085(6) -0.0032(5)
O2 0.0233(7) 0.0269(8) 0.0327(8) 0.0022(6) 0.0074(5) 0.0015(6)
O3 0.0535(9) 0.0196(7) 0.0335(8) -0.0015(6) 0.0266(7) -0.0036(7)
O4 0.0268(7) 0.0249(7) 0.0211(7) 0.0015(5) 0.0061(5) -0.0023(5)
O5 0.0432(8) 0.0182(7) 0.0337(8) 0.0046(6) 0.0209(6) -0.0002(6)
O6 0.0422(9) 0.0249(8) 0.0541(11) -0.0065(7) 0.0292(8) -0.0023(7)
N1 0.0283(8) 0.0308(10) 0.0254(9) -0.0028(7) 0.0053(6) -0.0057(7)
N2 0.0281(8) 0.0181(8) 0.0238(9) -0.0002(6) 0.0103(6) 0.0019(6)
N3 0.0320(9) 0.0172(8) 0.0242(9) 0.0012(6) 0.0116(6) 0.0003(6)
N4 0.0276(8) 0.0163(8) 0.0240(8) -0.0001(6) 0.0076(6) -0.0001(6)
C1 0.0307(10) 0.0497(15) 0.0342(12) -0.0094(11) 0.0023(8) -0.0012(11)
C2 0.0464(13) 0.0426(13) 0.0272(11) 0.0051(10) 0.0054(9) -0.0112(11)
C3 0.0265(9) 0.0193(9) 0.0258(10) -0.0030(8) 0.0067(7) -0.0020(8)
C4 0.0261(9) 0.0259(10) 0.0278(10) -0.0016(8) 0.0064(7) 0.0030(8)
C5 0.0283(9) 0.0256(10) 0.0268(10) -0.0045(8) 0.0118(7) 0.0033(8)
C6 0.0294(9) 0.0225(9) 0.0210(10) -0.0032(7) 0.0088(7) 0.0016(7)
C7 0.0250(8) 0.0141(8) 0.0250(9) 0.0009(7) 0.0105(7) -0.0001(7)
C8 0.0268(9) 0.0176(8) 0.0256(10) -0.0021(7) 0.0102(7) -0.0032(7)
C9 0.0299(10) 0.0221(9) 0.0271(10) -0.0047(8) 0.0111(8) -0.0047(8)
C10 0.0333(10) 0.0221(9) 0.0299(12) -0.0066(8) 0.0161(8) -0.0014(8)
C11 0.0248(9) 0.0180(9) 0.0347(11) -0.0010(7) 0.0129(8) 0.0022(7)
C12 0.0263(9) 0.0147(8) 0.0251(10) 0.0012(7) 0.0095(7) -0.0004(7)
C13 0.0228(8) 0.0207(9) 0.0221(10) 0.0014(7) 0.0040(7) -0.0002(7)
C14 0.0277(9) 0.0225(10) 0.0327(11) 0.0000(8) 0.0147(8) 0.0008(8)
C15 0.0280(9) 0.0195(9) 0.0342(11) -0.0012(9) 0.0108(7) 0.0025(8)
C16 0.0340(10) 0.0159(9) 0.0220(9) -0.0004(7) 0.0082(7) -0.0016(7)
C17 0.0268(9) 0.0152(9) 0.0286(11) 0.0004(7) 0.0065(7) -0.0007(7)
C18 0.0408(12) 0.0205(10) 0.0289(11) 0.0046(8) -0.0008(9) -0.0059(9)
C19 0.0391(11) 0.0190(10) 0.0280(11) -0.0004(7) 0.0140(8) 0.0018(8)
C20 0.0324(10) 0.0193(9) 0.0261(11) -0.0047(7) 0.0116(8) -0.0034(8)
C21 0.0293(11) 0.0278(11) 0.0442(13) -0.0078(10) 0.0130(9) -0.0050(9)

loop_
_atom_type_symbol
_atom_type_description
_atom_type_scat_dispersion_real
_atom_type_scat_dispersion_imag
_atom_type_scat_source
C C 0.0034 0.0017 'International Tables Vol C Tables 4.2.6.8 and 6.1.1.4'
H H 0.0000 0.0000 'International Tables Vol C Tables 4.2.6.8 and 6.1.1.4'
N N 0.0066 0.0035 'International Tables Vol C Tables 4.2.6.8 and 6.1.1.4'
O O 0.0116 0.0064 'International Tables Vol C Tables 4.2.6.8 and 6.1.1.4'
S S 0.1305 0.1308 'International Tables Vol C Tables 4.2.6.8 and 6.1.1.4'

loop_
_geom_angle_atom_site_label_1
_geom_angle_atom_site_label_2
_geom_angle_atom_site_label_3
_geom_angle
O2 S1 O1 116.63(9)
O2 S1 N2 112.54(9)
O1 S1 N2 105.24(9)
O2 S1 C12 108.37(9)
O1 S1 C12 106.78(9)
N2 S1 C12 106.72(9)
C17 O4 C20 109.71(15)
C19 O5 H5 109.5
C21 O6 H6 109.5
C3 N1 C1 115.65(17)
C3 N1 C2 114.85(17)
C1 N1 C2 109.70(18)
C13 N2 S1 120.13(15)
C13 N2 H2 119.9
S1 N2 H2 119.9
C13 N3 C16 126.89(17)
C15 N4 C16 120.34(17)
C15 N4 C17 119.06(16)
C16 N4 C17 120.53(16)
N1 C1 H1A 109.5
N1 C1 H1B 109.5
H1A C1 H1B 109.5
N1 C1 H1C 109.5
H1A C1 H1C 109.5
H1B C1 H1C 109.5
N1 C2 H2A 109.5
N1 C2 H2B 109.5
H2A C2 H2B 109.5
N1 C2 H2C 109.5
H2A C2 H2C 109.5
H2B C2 H2C 109.5
C4 C3 N1 122.63(18)
C4 C3 C8 119.29(18)
N1 C3 C8 118.05(17)
C3 C4 C5 120.45(18)
C3 C4 H4 119.8
C5 C4 H4 119.8
C6 C5 C4 121.79(18)
C6 C5 H5A 119.1
C4 C5 H5A 119.1
C5 C6 C7 119.94(18)
C5 C6 H6A 120.0
C7 C6 H6A 120.0
C6 C7 C8 118.81(17)
C6 C7 C12 123.69(17)
C8 C7 C12 117.49(16)
C9 C8 C7 118.91(18)
C9 C8 C3 121.59(18)
C7 C8 C3 119.43(17)
C10 C9 C8 121.81(19)
C10 C9 H9 119.1
C8 C9 H9 119.1
C9 C10 C11 119.97(18)
C9 C10 H10 120.0
C11 C10 H10 120.0
C12 C11 C10 120.17(18)
C12 C11 H11 119.9
C10 C11 H11 119.9
C11 C12 C7 121.38(18)
C11 C12 S1 116.57(15)
C7 C12 S1 121.84(14)
N2 C13 N3 115.18(18)
N2 C13 C14 129.44(19)
N3 C13 C14 115.38(17)
C15 C14 C13 118.80(18)
C15 C14 H14 120.6
C13 C14 H14 120.6
C14 C15 N4 123.41(19)
C14 C15 H15 118.3
N4 C15 H15 118.3
O3 C16 N3 121.14(18)
O3 C16 N4 123.71(18)
N3 C16 N4 115.15(17)
O4 C17 N4 107.76(15)
O4 C17 C18 107.39(16)
N4 C17 C18 115.56(17)
O4 C17 H17 108.6
N4 C17 H17 108.6
C18 C17 H17 108.6
C17 C18 C19 104.84(17)
C17 C18 H18A 110.8
C19 C18 H18A 110.8
C17 C18 H18B 110.8
C19 C18 H18B 110.8
H18A C18 H18B 108.9
O5 C19 C18 110.31(17)
O5 C19 C20 111.97(17)
C18 C19 C20 104.54(17)
O5 C19 H19 110.0
C18 C19 H19 110.0
C20 C19 H19 110.0
O4 C20 C21 106.76(17)
O4 C20 C19 107.71(16)
C21 C20 C19 114.85(18)
O4 C20 H20 109.1
C21 C20 H20 109.1
C19 C20 H20 109.1
O6 C21 C20 111.11(18)
O6 C21 H21A 109.4
C20 C21 H21A 109.4
O6 C21 H21B 109.4
C20 C21 H21B 109.4
H21A C21 H21B 108.0

loop_
_geom_bond_atom_site_label_1
_geom_bond_atom_site_label_2
_geom_bond_distance
S1 O2 1.4377(15)
S1 O1 1.4460(15)
S1 N2 1.6177(18)
S1 C12 1.774(2)
O3 C16 1.222(3)
O4 C17 1.415(2)
O4 C20 1.429(2)
O5 C19 1.426(2)
O5 H5 0.8400
O6 C21 1.424(3)
O6 H6 0.8400
N1 C3 1.415(3)
N1 C1 1.450(3)
N1 C2 1.463(3)
N2 C13 1.313(3)
N2 H2 0.8800
N3 C13 1.370(3)
N3 C16 1.379(3)
N4 C15 1.375(2)
N4 C16 1.387(2)
N4 C17 1.469(2)
C1 H1A 0.9800
C1 H1B 0.9800
C1 H1C 0.9800
C2 H2A 0.9800
C2 H2B 0.9800
C2 H2C 0.9800
C3 C4 1.377(3)
C3 C8 1.438(3)
C4 C5 1.409(3)
C4 H4 0.9500
C5 C6 1.361(3)
C5 H5A 0.9500
C6 C7 1.428(3)
C6 H6A 0.9500
C7 C8 1.429(3)
C7 C12 1.431(3)
C8 C9 1.419(3)
C9 C10 1.362(3)
C9 H9 0.9500
C10 C11 1.405(3)
C10 H10 0.9500
C11 C12 1.379(3)
C11 H11 0.9500
C13 C14 1.431(3)
C14 C15 1.347(3)
C14 H14 0.9500
C15 H15 0.9500
C17 C18 1.523(3)
C17 H17 1.0000
C18 C19 1.532(3)
C18 H18A 0.9900
C18 H18B 0.9900
C19 C20 1.544(3)
C19 H19 1.0000
C20 C21 1.509(3)
C20 H20 1.0000
C21 H21A 0.9900
C21 H21B 0.9900

loop_
_geom_hbond_atom_site_label_D
_geom_hbond_atom_site_label_H
_geom_hbond_atom_site_label_A
_geom_hbond_distance_DH
_geom_hbond_distance_HA
_geom_hbond_distance_DA
_geom_hbond_angle_DHA
_geom_hbond_site_symmetry_A
O5 H5 O6 0.84 1.86 2.681(2) 165.3 2_546
O6 H6 O3 0.84 2.09 2.869(2) 154.4 .
